data_4061059
loop_
_publ_author_name
'Tanase, Tomoaki'
'Goto, Eri'
'Begum, Rowshan A.'
'Hamaguchi, Makiko'
'Zhan, Shuzhong'
'Iida, Masayasu'
'Sakai, Ken'

_publ_section_title
;
 Reactive Rigid-Rod Organometallic Polymers Involving Linear Triplatinum
 Units Connected by \p-Conjugated Bisisocyanides
;
_journal_coden_ASTM ORGND7
_journal_issue 25
_journal_name_full Organometallics
_journal_page_first 5975
_journal_page_last 5988
_journal_paper_doi 10.1021/om0494566
_journal_volume 23
_journal_year 2004
_chemical_formula_sum 'C89 H92 I2 N2 O2 P6 Pt3'
_chemical_formula_weight 2246.64
_space_group_IT_number 14
_symmetry_cell_setting monoclinic
_symmetry_space_group_name_Hall '-P 2yn'
_symmetry_space_group_name_H-M 'P 1 21/n 1'
_cell_angle_alpha 90
_cell_angle_beta 96.96(2)
_cell_angle_gamma 90
_cell_formula_units_Z 4
_cell_length_a 16.420(3)
_cell_length_b 14.653(4)
_cell_length_c 38.26(1)
_cell_measurement_temperature 155.2
_cell_volume 9137(3)
_exptl_crystal_density_diffrn 1.633
_cod_original_sg_symbol_H-M 'P 21/n'
_cod_original_formula_sum 'C89 H92 I2 N2 O2 P6 Pt3 '
_cod_database_code 4061059

loop_
_symmetry_equiv_pos_as_xyz
x,y,z
1/2-x,1/2+y,1/2-z
-x,-y,-z
1/2+x,1/2-y,1/2+z

loop_
_atom_site_label
_atom_site_type_symbol
_atom_site_fract_x
_atom_site_fract_y
_atom_site_fract_z
_atom_site_U_iso_or_equiv
_atom_site_adp_type
_atom_site_occupancy
_atom_site_calc_flag
_atom_site_refinement_flags
_atom_site_disorder_assembly
_atom_site_disorder_group
Pt(1) Pt 1.04511(5) 0.22028(6) 0.14455(2) 0.0357(3) Uani 1.00 d . . .
Pt(2) Pt 0.90162(5) 0.31245(6) 0.12934(2) 0.0344(3) Uani 1.00 d . . .
Pt(3) Pt 0.75755(5) 0.40914(6) 0.11724(2) 0.0354(3) Uani 1.00 d . . .
I(1) I 0.67260(9) -0.0389(1) 0.18058(4) 0.0476(5) Uani 1.00 d . . .
I(2) I 1.1333(1) 0.6890(1) 0.09601(5) 0.0678(6) Uani 1.00 d . . .
P(1) P 0.9697(3) 0.1190(4) 0.1720(1) 0.038(2) Uani 1.00 d . . .
P(2) P 0.8283(3) 0.1820(4) 0.1247(1) 0.039(2) Uani 1.00 d . . .
P(3) P 0.6863(4) 0.2901(4) 0.1387(1) 0.042(2) Uani 1.00 d . . .
P(4) P 1.0978(4) 0.3362(4) 0.1139(1) 0.043(2) Uani 1.00 d . . .
P(5) P 0.9666(3) 0.4482(4) 0.1330(1) 0.037(2) Uani 1.00 d . . .
P(6) P 0.8246(3) 0.5216(4) 0.0907(1) 0.038(2) Uani 1.00 d . . .
O(701) O 0.695(1) 0.016(1) 0.7144(5) 0.083(6) Uiso 1.00 d . . .
O(702) O 0.414(1) 0.217(2) 0.9686(7) 0.130(8) Uiso 1.00 d . . .
N(1) N 1.214(1) 0.115(1) 0.1563(5) 0.062(6) Uiso 1.00 d . . .
N(2) N 0.593(1) 0.520(1) 0.1086(4) 0.045(5) Uiso 1.00 d . . .
C(1) C 1.149(1) 0.151(1) 0.1527(5) 0.031(5) Uiso 1.00 d . . .
C(2) C 0.656(1) 0.481(1) 0.1108(5) 0.031(5) Uiso 1.00 d . . .
C(3) C 0.884(1) 0.078(1) 0.1409(5) 0.034(5) Uiso 1.00 d . . .
C(4) C 0.750(1) 0.187(1) 0.1544(5) 0.046(6) Uiso 1.00 d . . .
C(5) C 1.081(1) 0.445(1) 0.1332(5) 0.032(5) Uiso 1.00 d . . .
C(6) C 0.935(1) 0.508(1) 0.0919(5) 0.041(5) Uiso 1.00 d . . .
C(11) C 1.291(2) 0.072(2) 0.1604(7) 0.065(7) Uiso 1.00 d . . .
C(12) C 1.290(2) -0.013(2) 0.1423(8) 0.087(9) Uiso 1.00 d . . .
C(13) C 1.368(2) -0.060(3) 0.146(1) 0.13(1) Uiso 1.00 d . . .
C(14) C 1.425(2) -0.013(3) 0.1662(10) 0.12(1) Uiso 1.00 d . . .
C(15) C 1.435(2) 0.065(3) 0.1837(9) 0.11(1) Uiso 1.00 d . . .
C(16) C 1.354(2) 0.117(2) 0.1813(8) 0.098(10) Uiso 1.00 d . . .
C(17) C 1.225(2) -0.051(3) 0.121(1) 0.14(1) Uiso 1.00 d . . .
C(18) C 1.342(2) 0.196(2) 0.1960(8) 0.097(10) Uiso 1.00 d . . .
C(21) C 0.522(1) 0.575(2) 0.1075(6) 0.047(6) Uiso 1.00 d . . .
C(22) C 0.500(1) 0.607(2) 0.1404(6) 0.058(7) Uiso 1.00 d . . .
C(23) C 0.427(2) 0.658(2) 0.1386(7) 0.070(8) Uiso 1.00 d . . .
C(24) C 0.385(2) 0.670(2) 0.1068(8) 0.077(8) Uiso 1.00 d . . .
C(25) C 0.404(2) 0.639(2) 0.0749(8) 0.084(9) Uiso 1.00 d . . .
C(26) C 0.479(1) 0.585(2) 0.0738(7) 0.065(7) Uiso 1.00 d . . .
C(27) C 0.553(2) 0.589(2) 0.1725(7) 0.070(8) Uiso 1.00 d . . .
C(28) C 0.502(2) 0.549(2) 0.0414(7) 0.071(8) Uiso 1.00 d . . .
C(111) C 1.024(1) 0.016(1) 0.1876(5) 0.040(5) Uiso 1.00 d . . .
C(112) C 1.076(1) 0.019(2) 0.2202(6) 0.052(6) Uiso 1.00 d . . .
C(113) C 1.125(1) -0.056(2) 0.2300(6) 0.057(7) Uiso 1.00 d . . .
C(114) C 1.125(1) -0.129(2) 0.2076(6) 0.058(7) Uiso 1.00 d . . .
C(115) C 1.075(1) -0.134(2) 0.1782(6) 0.058(7) Uiso 1.00 d . . .
C(116) C 1.024(1) -0.062(1) 0.1662(5) 0.046(6) Uiso 1.00 d . . .
C(121) C 0.922(1) 0.162(2) 0.2091(6) 0.046(6) Uiso 1.00 d . . .
C(122) C 0.943(1) 0.248(1) 0.2230(5) 0.038(5) Uiso 1.00 d . . .
C(123) C 0.903(1) 0.285(2) 0.2504(6) 0.048(6) Uiso 1.00 d . . .
C(124) C 0.846(1) 0.232(2) 0.2646(5) 0.045(6) Uiso 1.00 d . . .
C(125) C 0.826(1) 0.145(2) 0.2518(6) 0.047(6) Uiso 1.00 d . . .
C(126) C 0.866(1) 0.110(1) 0.2253(5) 0.039(5) Uiso 1.00 d . . .
C(211) C 0.782(1) 0.148(1) 0.0817(5) 0.040(5) Uiso 1.00 d . . .
C(212) C 0.733(1) 0.069(1) 0.0778(5) 0.043(6) Uiso 1.00 d . . .
C(213) C 0.696(1) 0.043(2) 0.0447(6) 0.062(7) Uiso 1.00 d . . .
C(214) C 0.708(1) 0.098(2) 0.0162(7) 0.066(7) Uiso 1.00 d . . .
C(215) C 0.758(1) 0.172(2) 0.0195(6) 0.061(7) Uiso 1.00 d . . .
C(216) C 0.792(1) 0.198(2) 0.0526(6) 0.047(6) Uiso 1.00 d . . .
C(311) C 0.606(1) 0.244(1) 0.1066(5) 0.031(5) Uiso 1.00 d . . .
C(312) C 0.594(1) 0.275(2) 0.0728(6) 0.051(6) Uiso 1.00 d . . .
C(313) C 0.538(1) 0.242(2) 0.0467(6) 0.054(6) Uiso 1.00 d . . .
C(314) C 0.494(1) 0.165(2) 0.0561(6) 0.051(6) Uiso 1.00 d . . .
C(315) C 0.504(1) 0.131(2) 0.0892(6) 0.048(6) Uiso 1.00 d . . .
C(316) C 0.562(1) 0.169(1) 0.1147(5) 0.041(5) Uiso 1.00 d . . .
C(321) C 0.637(1) 0.324(1) 0.1777(5) 0.040(5) Uiso 1.00 d . . .
C(322) C 0.553(1) 0.330(1) 0.1779(5) 0.045(6) Uiso 1.00 d . . .
C(323) C 0.525(1) 0.356(2) 0.2085(6) 0.057(7) Uiso 1.00 d . . .
C(324) C 0.573(1) 0.377(2) 0.2374(6) 0.054(6) Uiso 1.00 d . . .
C(325) C 0.659(1) 0.377(2) 0.2368(6) 0.058(7) Uiso 1.00 d . . .
C(326) C 0.688(1) 0.353(1) 0.2070(6) 0.044(6) Uiso 1.00 d . . .
C(411) C 1.210(1) 0.338(1) 0.1115(5) 0.043(6) Uiso 1.00 d . . .
C(412) C 1.241(1) 0.265(1) 0.0943(5) 0.044(6) Uiso 1.00 d . . .
C(413) C 1.324(1) 0.264(2) 0.0909(6) 0.062(7) Uiso 1.00 d . . .
C(414) C 1.369(1) 0.330(2) 0.1053(6) 0.048(6) Uiso 1.00 d . . .
C(415) C 1.334(2) 0.402(2) 0.1238(7) 0.077(8) Uiso 1.00 d . . .
C(416) C 1.256(2) 0.403(2) 0.1279(7) 0.078(8) Uiso 1.00 d . . .
C(421) C 1.062(1) 0.338(1) 0.0670(5) 0.034(5) Uiso 1.00 d . . .
C(422) C 1.084(1) 0.404(1) 0.0447(5) 0.045(6) Uiso 1.00 d . . .
C(423) C 1.054(1) 0.404(2) 0.0094(6) 0.063(7) Uiso 1.00 d . . .
C(424) C 1.004(2) 0.334(2) -0.0040(7) 0.069(7) Uiso 1.00 d . . .
C(425) C 0.979(1) 0.270(2) 0.0180(7) 0.068(7) Uiso 1.00 d . . .
C(426) C 1.005(1) 0.269(2) 0.0548(6) 0.049(6) Uiso 1.00 d . . .
C(511) C 0.951(1) 0.522(1) 0.1703(5) 0.038(5) Uiso 1.00 d . . .
C(512) C 0.903(1) 0.489(1) 0.1945(5) 0.044(6) Uiso 1.00 d . . .
C(513) C 0.888(1) 0.540(2) 0.2242(6) 0.047(6) Uiso 1.00 d . . .
C(514) C 0.921(1) 0.628(2) 0.2261(6) 0.053(6) Uiso 1.00 d . . .
C(515) C 0.970(1) 0.661(2) 0.2020(6) 0.052(6) Uiso 1.00 d . . .
C(516) C 0.982(1) 0.610(1) 0.1732(5) 0.043(6) Uiso 1.00 d . . .
C(611) C 0.786(1) 0.524(1) 0.0443(5) 0.036(5) Uiso 1.00 d . . .
C(612) C 0.734(1) 0.596(2) 0.0300(6) 0.051(6) Uiso 1.00 d . . .
C(613) C 0.702(1) 0.591(2) -0.0056(7) 0.065(7) Uiso 1.00 d . . .
C(614) C 0.721(1) 0.523(2) -0.0274(6) 0.057(7) Uiso 1.00 d . . .
C(615) C 0.772(1) 0.453(2) -0.0126(6) 0.057(7) Uiso 1.00 d . . .
C(616) C 0.802(1) 0.452(2) 0.0229(6) 0.049(6) Uiso 1.00 d . . .
C(621) C 0.817(1) 0.638(1) 0.1068(6) 0.046(6) Uiso 1.00 d . . .
C(622) C 0.782(1) 0.654(2) 0.1386(6) 0.048(6) Uiso 1.00 d . . .
C(623) C 0.786(1) 0.740(2) 0.1520(6) 0.056(6) Uiso 1.00 d . . .
C(624) C 0.819(2) 0.811(2) 0.1353(7) 0.070(8) Uiso 1.00 d . . .
C(625) C 0.851(1) 0.795(2) 0.1044(6) 0.060(7) Uiso 1.00 d . . .
C(626) C 0.853(1) 0.710(2) 0.0896(6) 0.053(6) Uiso 1.00 d . . .
C(711) C 0.759(2) -0.115(2) 0.6957(9) 0.11(1) Uiso 1.00 d . . .
C(712) C 0.708(2) -0.077(2) 0.7183(9) 0.11(1) Uiso 1.00 d . . .
C(713) C 0.647(2) 0.051(3) 0.7373(9) 0.11(1) Uiso 1.00 d . . .
C(714) C 0.649(2) 0.145(3) 0.737(1) 0.14(1) Uiso 1.00 d . . .
C(721) C 0.507(2) 0.122(2) 0.9471(9) 0.11(1) Uiso 1.00 d . . .
C(723) C 0.396(2) 0.198(2) 0.9081(9) 0.11(1) Uiso 1.00 d . . .
C(724) C 0.436(2) 0.180(2) 0.9433(8) 0.083(9) Uiso 1.00 d . . .
H(1) H 0.9025 0.0473 0.1222 0.0432 Uiso 1.00 calc . . .
H(2) H 0.8485 0.0410 0.1527 0.0432 Uiso 1.00 calc . . .
H(3) H 0.7160 0.1347 0.1525 0.0572 Uiso 1.00 calc . . .
H(4) H 0.7725 0.1962 0.1780 0.0572 Uiso 1.00 calc . . .
H(5) H 1.1082 0.4503 0.1558 0.0427 Uiso 1.00 calc . . .
H(6) H 1.0981 0.4934 0.1185 0.0427 Uiso 1.00 calc . . .
H(7) H 0.9621 0.5659 0.0918 0.0465 Uiso 1.00 calc . . .
H(8) H 0.9486 0.4731 0.0724 0.0465 Uiso 1.00 calc . . .
H(9) H 1.3801 -0.1062 0.1324 0.1538 Uiso 1.00 calc . . .
H(10) H 1.4753 -0.0467 0.1732 0.3271 Uiso 1.00 calc . . .
H(11) H 1.4823 0.0890 0.1997 0.2509 Uiso 1.00 calc . . .
H(12) H 0.4134 0.6774 0.1616 0.0937 Uiso 1.00 calc . . .
H(13) H 0.3342 0.7065 0.1087 0.1036 Uiso 1.00 calc . . .
H(14) H 0.3722 0.6553 0.0551 0.1207 Uiso 1.00 calc . . .
H(15) H 1.1832 -0.0617 0.1359 0.1987 Uiso 1.00 calc . . .
H(16) H 1.2079 -0.0108 0.1032 0.1987 Uiso 1.00 calc . . .
H(17) H 1.2421 -0.1076 0.1125 0.1987 Uiso 1.00 calc . . .
H(18) H 1.3926 0.2201 0.2082 0.2814 Uiso 1.00 calc . . .
H(19) H 1.3263 0.2419 0.1769 0.2814 Uiso 1.00 calc . . .
H(20) H 1.3010 0.2001 0.2112 0.2814 Uiso 1.00 calc . . .
H(21) H 0.5615 0.5256 0.1755 0.0922 Uiso 1.00 calc . . .
H(22) H 0.6049 0.6183 0.1713 0.0922 Uiso 1.00 calc . . .
H(23) H 0.5289 0.6136 0.1916 0.0922 Uiso 1.00 calc . . .
H(24) H 0.5110 0.4833 0.0435 0.0839 Uiso 1.00 calc . . .
H(25) H 0.4652 0.5621 0.0224 0.0839 Uiso 1.00 calc . . .
H(26) H 0.5563 0.5741 0.0379 0.0839 Uiso 1.00 calc . . .
H(27) H 1.0755 0.0724 0.2348 0.0653 Uiso 1.00 calc . . .
H(28) H 1.1606 -0.0529 0.2518 0.0747 Uiso 1.00 calc . . .
H(29) H 1.1630 -0.1793 0.2157 0.0786 Uiso 1.00 calc . . .
H(30) H 1.0751 -0.1881 0.1644 0.0696 Uiso 1.00 calc . . .
H(31) H 0.9912 -0.0636 0.1447 0.0579 Uiso 1.00 calc . . .
H(32) H 0.9830 0.2810 0.2131 0.0446 Uiso 1.00 calc . . .
H(33) H 0.9162 0.3440 0.2582 0.0594 Uiso 1.00 calc . . .
H(34) H 0.8207 0.2553 0.2832 0.0585 Uiso 1.00 calc . . .
H(35) H 0.7853 0.1105 0.2611 0.0602 Uiso 1.00 calc . . .
H(36) H 0.8540 0.0501 0.2175 0.0458 Uiso 1.00 calc . . .
H(37) H 0.7231 0.0334 0.0982 0.0499 Uiso 1.00 calc . . .
H(38) H 0.6611 -0.0100 0.0431 0.0798 Uiso 1.00 calc . . .
H(39) H 0.6795 0.0748 -0.0050 0.0930 Uiso 1.00 calc . . .
H(40) H 0.7634 0.2017 -0.0017 0.0775 Uiso 1.00 calc . . .
H(41) H 0.8211 0.2516 0.0549 0.0604 Uiso 1.00 calc . . .
H(42) H 0.6260 0.3277 0.0675 0.0570 Uiso 1.00 calc . . .
H(43) H 0.5318 0.2682 0.0248 0.0602 Uiso 1.00 calc . . .
H(44) H 0.4584 0.1391 0.0387 0.0607 Uiso 1.00 calc . . .
H(45) H 0.4726 0.0821 0.0956 0.0566 Uiso 1.00 calc . . .
H(46) H 0.5729 0.1445 0.1372 0.0502 Uiso 1.00 calc . . .
H(47) H 0.5185 0.3165 0.1563 0.0600 Uiso 1.00 calc . . .
H(48) H 0.4670 0.3571 0.2083 0.0729 Uiso 1.00 calc . . .
H(49) H 0.5523 0.3920 0.2587 0.0646 Uiso 1.00 calc . . .
H(50) H 0.6979 0.3944 0.2567 0.0694 Uiso 1.00 calc . . .
H(51) H 0.7458 0.3533 0.2054 0.0573 Uiso 1.00 calc . . .
H(52) H 1.2036 0.2191 0.0840 0.0549 Uiso 1.00 calc . . .
H(53) H 1.3491 0.2190 0.0783 0.0760 Uiso 1.00 calc . . .
H(54) H 1.4278 0.3288 0.1059 0.0612 Uiso 1.00 calc . . .
H(55) H 1.3676 0.4525 0.1314 0.1263 Uiso 1.00 calc . . .
H(56) H 1.2256 0.4487 0.1409 0.1245 Uiso 1.00 calc . . .
H(57) H 1.1225 0.4506 0.0543 0.0559 Uiso 1.00 calc . . .
H(58) H 1.0700 0.4556 -0.0040 0.0863 Uiso 1.00 calc . . .
H(59) H 0.9862 0.3349 -0.0288 0.0911 Uiso 1.00 calc . . .
H(60) H 0.9418 0.2266 0.0088 0.0913 Uiso 1.00 calc . . .
H(61) H 0.9895 0.2249 0.0700 0.0571 Uiso 1.00 calc . . .
H(62) H 0.8801 0.4294 0.1901 0.0483 Uiso 1.00 calc . . .
H(63) H 0.8583 0.5142 0.2412 0.0582 Uiso 1.00 calc . . .
H(64) H 0.9078 0.6671 0.2439 0.0643 Uiso 1.00 calc . . .
H(65) H 0.9950 0.7200 0.2049 0.0624 Uiso 1.00 calc . . .
H(66) H 1.0126 0.6343 0.1557 0.0498 Uiso 1.00 calc . . .
H(67) H 0.7567 0.6051 0.1493 0.0554 Uiso 1.00 calc . . .
H(68) H 0.7600 0.7505 0.1722 0.0649 Uiso 1.00 calc . . .
H(69) H 0.8222 0.8693 0.1444 0.0917 Uiso 1.00 calc . . .
H(70) H 0.8776 0.8397 0.0931 0.0747 Uiso 1.00 calc . . .
H(71) H 0.8795 0.6982 0.0700 0.0692 Uiso 1.00 calc . . .
H(72) H 0.7173 0.6450 0.0446 0.0599 Uiso 1.00 calc . . .
H(73) H 0.6657 0.6371 -0.0142 0.0804 Uiso 1.00 calc . . .
H(74) H 0.7030 0.5222 -0.0512 0.0713 Uiso 1.00 calc . . .
H(75) H 0.7861 0.4011 -0.0261 0.0678 Uiso 1.00 calc . . .
H(76) H 0.8353 0.4031 0.0325 0.0554 Uiso 1.00 calc . . .
H(77) H 0.7682 -0.1804 0.6990 0.1130 Uiso 1.00 calc . . .
H(78) H 0.7378 -0.1066 0.6714 0.1130 Uiso 1.00 calc . . .
H(79) H 0.8134 -0.0875 0.6988 0.1130 Uiso 1.00 calc . . .
H(80) H 0.7065 0.1664 0.7444 0.1394 Uiso 1.00 calc . . .
H(81) H 0.6325 0.1692 0.7151 0.1394 Uiso 1.00 calc . . .
H(82) H 0.6179 0.1743 0.7543 0.1394 Uiso 1.00 calc . . .
H(83) H 0.4966 0.0690 0.9603 0.1127 Uiso 1.00 calc . . .
H(84) H 0.5158 0.0961 0.9230 0.1127 Uiso 1.00 calc . . .
H(85) H 0.5543 0.1507 0.9556 0.1127 Uiso 1.00 calc . . .
H(86) H 0.4003 0.2618 0.9023 0.1190 Uiso 1.00 calc . . .
H(87) H 0.4209 0.1644 0.8902 0.1190 Uiso 1.00 calc . . .
H(88) H 0.3399 0.1821 0.9062 0.1190 Uiso 1.00 calc . . .
H(89) H 0.7335 -0.0923 0.7418 0.1112 Uiso 1.00 calc . . .
H(90) H 0.6579 -0.1111 0.7142 0.1112 Uiso 1.00 calc . . .
H(91) H 0.5900 0.0347 0.7333 0.1191 Uiso 1.00 calc . . .
H(92) H 0.6644 0.0319 0.7624 0.1191 Uiso 1.00 calc . . .

loop_
_atom_site_aniso_label
_atom_site_aniso_U_11
_atom_site_aniso_U_22
_atom_site_aniso_U_33
_atom_site_aniso_U_12
_atom_site_aniso_U_13
_atom_site_aniso_U_23
Pt(1) 0.0319(5) 0.0336(5) 0.0423(5) 0.0001(4) 0.0067(4) 0.0007(4)
Pt(2) 0.0336(5) 0.0320(5) 0.0384(5) 0.0006(4) 0.0076(4) 0.0001(4)
Pt(3) 0.0337(5) 0.0338(5) 0.0396(5) 0.0015(4) 0.0078(4) 0.0027(4)
I(1) 0.0477(10) 0.0409(9) 0.0553(10) 0.0009(8) 0.0110(7) 0.0039(7)
I(2) 0.070(1) 0.068(1) 0.066(1) -0.007(1) 0.0098(9) -0.0068(10)
P(1) 0.032(3) 0.039(3) 0.045(3) 0.004(3) 0.009(3) -0.003(3)
P(2) 0.040(4) 0.037(3) 0.038(3) -0.002(3) 0.000(3) -0.002(3)
P(3) 0.043(4) 0.045(4) 0.040(3) -0.014(3) 0.011(3) -0.002(3)
P(4) 0.051(4) 0.040(4) 0.039(3) -0.001(3) 0.008(3) -0.001(3)
P(5) 0.042(4) 0.037(3) 0.033(3) -0.001(3) 0.004(3) -0.004(3)
P(6) 0.034(4) 0.038(4) 0.043(3) 0.003(3) 0.007(3) -0.001(3)

loop_
_geom_bond_atom_site_label_1
_geom_bond_atom_site_label_2
_geom_bond_distance
_geom_bond_site_symmetry_1
_geom_bond_site_symmetry_2
_geom_bond_publ_flag
Pt(1) Pt(2) 2.717(1) . . yes
Pt(1) P(1) 2.271(6) . . yes
Pt(1) P(4) 2.291(6) . . yes
Pt(1) C(1) 1.98(2) . . yes
Pt(2) Pt(3) 2.748(1) . . yes
Pt(2) P(2) 2.254(6) . . yes
Pt(2) P(5) 2.254(6) . . yes
Pt(3) P(3) 2.306(6) . . yes
Pt(3) P(6) 2.287(6) . . yes
Pt(3) C(2) 1.97(2) . . yes
P(1) C(3) 1.83(2) . . yes
P(1) C(111) 1.81(2) . . yes
P(1) C(121) 1.81(2) . . yes
P(2) C(3) 1.85(2) . . yes
P(2) C(4) 1.82(2) . . yes
P(2) C(211) 1.80(2) . . yes
P(3) C(4) 1.89(2) . . yes
P(3) C(311) 1.82(2) . . yes
P(3) C(321) 1.84(2) . . yes
P(4) C(5) 1.79(2) . . yes
P(4) C(411) 1.86(2) . . yes
P(4) C(421) 1.82(2) . . yes
P(5) C(5) 1.88(2) . . yes
P(5) C(6) 1.82(2) . . yes
P(5) C(511) 1.83(2) . . yes
P(6) C(6) 1.82(2) . . yes
P(6) C(611) 1.81(2) . . yes
P(6) C(621) 1.83(2) . . yes
O(701) C(712) 1.38(3) . . yes
O(701) C(713) 1.36(4) . . yes
O(702) C(724) 1.20(3) . . yes
N(1) C(1) 1.18(2) . . yes
N(1) C(11) 1.40(3) . . yes
N(2) C(2) 1.17(2) . . yes
N(2) C(21) 1.42(3) . . yes
C(11) C(12) 1.42(4) . . yes
C(11) C(16) 1.40(4) . . yes
C(12) C(13) 1.44(4) . . yes
C(12) C(17) 1.39(4) . . yes
C(13) C(14) 1.33(4) . . yes
C(14) C(15) 1.32(4) . . yes
C(15) C(16) 1.53(4) . . yes
C(16) C(18) 1.31(4) . . yes
C(21) C(22) 1.42(3) . . yes
C(21) C(26) 1.40(3) . . yes
C(22) C(23) 1.41(3) . . yes
C(22) C(27) 1.44(3) . . yes
C(23) C(24) 1.34(3) . . yes
C(24) C(25) 1.38(4) . . yes
C(25) C(26) 1.47(3) . . yes
C(26) C(28) 1.44(3) . . yes
C(111) C(112) 1.42(3) . . yes
C(111) C(116) 1.41(3) . . yes
C(112) C(113) 1.39(3) . . yes
C(113) C(114) 1.38(3) . . yes
C(114) C(115) 1.31(3) . . yes
C(115) C(116) 1.39(3) . . yes
C(121) C(122) 1.40(3) . . yes
C(121) C(126) 1.40(3) . . yes
C(122) C(123) 1.41(3) . . yes
C(123) C(124) 1.38(3) . . yes
C(124) C(125) 1.39(3) . . yes
C(125) C(126) 1.37(3) . . yes
C(211) C(212) 1.41(3) . . yes
C(211) C(216) 1.36(3) . . yes
C(212) C(213) 1.39(3) . . yes
C(213) C(214) 1.39(3) . . yes
C(214) C(215) 1.36(3) . . yes
C(215) C(216) 1.37(3) . . yes
C(311) C(312) 1.36(3) . . yes
C(311) C(316) 1.38(3) . . yes
C(312) C(313) 1.37(3) . . yes
C(313) C(314) 1.40(3) . . yes
C(314) C(315) 1.35(3) . . yes
C(315) C(316) 1.39(3) . . yes
C(321) C(322) 1.39(3) . . yes
C(321) C(326) 1.38(3) . . yes
C(322) C(323) 1.37(3) . . yes
C(323) C(324) 1.32(3) . . yes
C(324) C(325) 1.41(3) . . yes
C(325) C(326) 1.34(3) . . yes
C(411) C(412) 1.39(3) . . yes
C(411) C(416) 1.31(3) . . yes
C(412) C(413) 1.38(3) . . yes
C(413) C(414) 1.31(3) . . yes
C(414) C(415) 1.43(3) . . yes
C(415) C(416) 1.30(3) . . yes
C(421) C(422) 1.37(3) . . yes
C(421) C(426) 1.41(3) . . yes
C(422) C(423) 1.38(3) . . yes
C(423) C(424) 1.37(3) . . yes
C(424) C(425) 1.36(3) . . yes
C(425) C(426) 1.42(3) . . yes
C(511) C(512) 1.37(3) . . yes
C(511) C(516) 1.39(3) . . yes
C(512) C(513) 1.40(3) . . yes
C(513) C(514) 1.40(3) . . yes
C(514) C(515) 1.38(3) . . yes
C(515) C(516) 1.38(3) . . yes
C(611) C(612) 1.43(3) . . yes
C(611) C(616) 1.39(3) . . yes
C(612) C(613) 1.40(3) . . yes
C(613) C(614) 1.36(3) . . yes
C(614) C(615) 1.39(3) . . yes
C(615) C(616) 1.39(3) . . yes
C(621) C(622) 1.43(3) . . yes
C(621) C(626) 1.41(3) . . yes
C(622) C(623) 1.36(3) . . yes
C(623) C(624) 1.37(3) . . yes
C(624) C(625) 1.37(3) . . yes
C(625) C(626) 1.36(3) . . yes
C(711) C(712) 1.40(4) . . yes
C(713) C(714) 1.37(5) . . yes
C(721) C(724) 1.43(4) . . yes
C(723) C(724) 1.45(4) . . yes
